data_1546251
loop_
_publ_author_name
'Shaw, Paul Anthony'
'Clarkson, Guy James'
'Rourke, Jonathan P.'

_publ_section_title
;
 Reversible C-C bond formation at a triply cyclometallated platinum(IV)
 centre
;
_journal_name_full 'Chem. Sci.'
_journal_paper_doi 10.1039/C7SC01361B
_journal_year 2017
_chemical_formula_moiety 'C38 H29 Cl3 F2 N P Pt, C H Cl3'
_chemical_formula_sum 'C39 H30 Cl6 F2 N P Pt'
_chemical_formula_weight 989.40
_space_group_crystal_system monoclinic
_space_group_IT_number 14
_space_group_name_Hall '-P 2yn'
_space_group_name_H-M_alt 'P 1 21/n 1'
_symmetry_space_group_name_Hall '-P 2yn'
_symmetry_space_group_name_H-M 'P 1 21/n 1'
_atom_sites_solution_hydrogens geom
_atom_sites_solution_primary direct
_audit_creation_date 2016-09-09
_audit_creation_method
;
Olex2 1.2
(compiled 2016.02.19 svn.r3266 for OlexSys, GUI svn.r5155)
;
_audit_update_record
;
2017-03-27 deposited with the CCDC.
2017-06-05 downloaded from the CCDC.
;
_cell_angle_alpha 90
_cell_angle_beta 91.1028(14)
_cell_angle_gamma 90
_cell_formula_units_Z 4
_cell_length_a 11.49295(19)
_cell_length_b 22.2749(4)
_cell_length_c 14.2990(2)
_cell_measurement_reflns_used 34933
_cell_measurement_temperature 150(2)
_cell_measurement_theta_max 31.3840
_cell_measurement_theta_min 2.8370
_cell_volume 3659.93(10)
_computing_cell_refinement 'CrysAlisPro 1.171.38.43f (Rigaku OD, 2015)'
_computing_data_collection 'CrysAlisPro 1.171.38.43f (Rigaku OD, 2015)'
_computing_data_reduction 'CrysAlisPro 1.171.38.43f (Rigaku OD, 2015)'
_computing_molecular_graphics 'Olex2 (Dolomanov et al., 2009)'
_computing_publication_material 'Olex2 (Dolomanov et al., 2009)'
_computing_structure_refinement 'ShelXL (Sheldrick, 2015)'
_computing_structure_solution 'ShelXT (Sheldrick, 2015)'
_diffrn_ambient_temperature 150(2)
_diffrn_detector 'CCD plate'
_diffrn_detector_area_resol_mean 5.3046
_diffrn_detector_type AtlasS2
_diffrn_measured_fraction_theta_full 1.000
_diffrn_measured_fraction_theta_max 0.952
_diffrn_measurement_details
;
List of Runs (angles in degrees, time in seconds):

  # Type    Start    End  Width  t~exp~   \w     \q     \k     \f   Frames
#--------------------------------------------------------------------------
  1  \w    -20.00  25.00   1.00   15.00    --  -16.15 -99.00 -90.00   45
  2  \w    -20.00  25.00   1.00   15.00    --  -16.15 -99.00  90.00   45
  3  \w    -91.00   8.00   1.00   15.00    --  -16.15 -37.00-180.00   99
  4  \w    -11.00  90.00   1.00   15.00    --   17.24  57.00 150.00  101
  5  \w    -20.00  58.00   1.00   15.00    --   17.24 -99.00   0.00   78
  6  \w     34.00 104.00   1.00   15.00    --   17.24-178.00  90.00   70
  7  \w     -7.00  92.00   1.00   15.00    --   17.24  37.00   0.00   99
  8  \w    -11.00  90.00   1.00   15.00    --   17.24  57.00  60.00  101
  9  \w   -103.00 -55.00   1.00   15.00    --  -16.15 178.00 -30.00   48
 10  \w   -103.00 -55.00   1.00   15.00    --  -16.15 178.00  60.00   48
 11  \w   -105.00 -57.00   1.00   15.00    --  -16.15-178.00 120.00   48
 12  \w    -20.00  24.00   1.00   15.00    --   17.24 -99.00-150.00   44
 13  \w      0.00  72.00   1.00   15.00    --   17.24-123.00 151.00   72
 14  \w    -20.00  58.00   1.00   15.00    --   17.24 -99.00 -90.00   78
;
_diffrn_measurement_device 'four-circle diffractometer'
_diffrn_measurement_device_type 'SuperNova, Dual, Cu at zero, AtlasS2'
_diffrn_measurement_method '\w scans'
_diffrn_orient_matrix_type 'CrysAlisPro convention (1999,Acta A55,543-557)'
_diffrn_orient_matrix_UB_11 0.0122534000
_diffrn_orient_matrix_UB_12 0.0311197000
_diffrn_orient_matrix_UB_13 -0.0035991000
_diffrn_orient_matrix_UB_21 -0.0604321000
_diffrn_orient_matrix_UB_22 0.0061634000
_diffrn_orient_matrix_UB_23 -0.0040825000
_diffrn_orient_matrix_UB_31 -0.0029423000
_diffrn_orient_matrix_UB_32 0.0028022000
_diffrn_orient_matrix_UB_33 0.0493033000
_diffrn_radiation_monochromator mirror
_diffrn_radiation_probe x-ray
_diffrn_radiation_type MoK\a
_diffrn_radiation_wavelength 0.71073
_diffrn_reflns_av_R_equivalents 0.0546
_diffrn_reflns_av_unetI/netI 0.0334
_diffrn_reflns_Laue_measured_fraction_full 1.000
_diffrn_reflns_Laue_measured_fraction_max 0.952
_diffrn_reflns_limit_h_max 16
_diffrn_reflns_limit_h_min -17
_diffrn_reflns_limit_k_max 31
_diffrn_reflns_limit_k_min -32
_diffrn_reflns_limit_l_max 20
_diffrn_reflns_limit_l_min -20
_diffrn_reflns_number 104681
_diffrn_reflns_point_group_measured_fraction_full 1.000
_diffrn_reflns_point_group_measured_fraction_max 0.952
_diffrn_reflns_theta_full 26.000
_diffrn_reflns_theta_max 31.865
_diffrn_reflns_theta_min 2.252
_diffrn_source 'micro-focus sealed X-ray tube'
_diffrn_source_type 'SuperNova (Mo) X-ray Source'
_exptl_absorpt_coefficient_mu 4.357
_exptl_absorpt_correction_T_max 1.00000
_exptl_absorpt_correction_T_min 0.67895
_exptl_absorpt_correction_type multi-scan
_exptl_absorpt_process_details
;
CrysAlisPro 1.171.38.43f (Rigaku Oxford Diffraction, 2015)
Empirical absorption correction using spherical harmonics,
 implemented in SCALE3 ABSPACK scaling algorithm.
;
_exptl_crystal_colour colourless
_exptl_crystal_colour_primary colourless
_exptl_crystal_density_diffrn 1.796
_exptl_crystal_description block
_exptl_crystal_F_000 1936
_exptl_crystal_size_max 0.2
_exptl_crystal_size_mid 0.1
_exptl_crystal_size_min 0.06
_refine_diff_density_max 1.458
_refine_diff_density_min -0.920
_refine_diff_density_rms 0.110
_refine_ls_extinction_method none
_refine_ls_goodness_of_fit_ref 1.049
_refine_ls_hydrogen_treatment constr
_refine_ls_matrix_type full
_refine_ls_number_parameters 451
_refine_ls_number_reflns 11956
_refine_ls_number_restraints 0
_refine_ls_restrained_S_all 1.049
_refine_ls_R_factor_all 0.0352
_refine_ls_R_factor_gt 0.0255
_refine_ls_shift/su_max 0.006
_refine_ls_shift/su_mean 0.000
_refine_ls_structure_factor_coef Fsqd
_refine_ls_weighting_details 'w=1/[\s^2^(Fo^2^)+(0.0179P)^2^+2.7387P] where P=(Fo^2^+2Fc^2^)/3'
_refine_ls_weighting_scheme calc
_refine_ls_wR_factor_gt 0.0490
_refine_ls_wR_factor_ref 0.0519
_reflns_Friedel_coverage 0.000
_reflns_number_gt 10295
_reflns_number_total 11956
_reflns_threshold_expression 'I > 2\s(I)'
_cod_data_source_file c7sc01361b2.cif
_cod_data_source_block ps39
_cod_database_code 1546251
_chemical_oxdiff_formula 'C20 H20 N2 O2 F2 P Cl6 Pt'
_shelx_space_group_comment
;
The symmetry employed for this shelxl refinement is uniquely defined
by the following loop, which should always be used as a source of
symmetry information in preference to the above space-group names.
They are only intended as comments.
;
_reflns_odcompleteness_completeness 99.94
_reflns_odcompleteness_iscentric 1
_reflns_odcompleteness_theta 28.98
_olex2_refinement_description
;
1. Fixed Uiso
 At 1.2 times of:
  All C(H) groups, All C(H,H) groups
2.a Ternary CH refined with riding coordinates:
 C39(H39)
2.b Secondary CH2 refined with riding coordinates:
 C25(H25A,H25B), C32(H32A,H32B), C24(H24A,H24B)
2.c Aromatic/amide H refined with riding coordinates:
 C2(H2), C8(H8), C28(H28), C13(H13), C22(H22), C31(H31), C5(H5), C30(H30),
 C29(H29), C27(H27), C4(H4), C10(H10), C21(H21), C34(H34), C14(H14), C16(H16),
 C35(H35), C9(H9), C20(H20), C19(H19), C38(H38), C36(H36), C37(H37)
;
_shelx_shelxl_version_number 2014/7
_olex2_submission_special_instructions 'No special instructions were received'
_oxdiff_exptl_absorpt_empirical_details
;
Empirical correction (ABSPACK) includes:
- Absorption correction using spherical harmonics
- Frame scaling
;
_oxdiff_exptl_absorpt_empirical_full_max 2.255
_oxdiff_exptl_absorpt_empirical_full_min 0.462

loop_
_space_group_symop_operation_xyz
'x, y, z'
'-x+1/2, y+1/2, -z+1/2'
'-x, -y, -z'
'x-1/2, -y-1/2, z-1/2'

loop_
_atom_site_label
_atom_site_type_symbol
_atom_site_fract_x
_atom_site_fract_y
_atom_site_fract_z
_atom_site_U_iso_or_equiv
_atom_site_adp_type
_atom_site_occupancy
_atom_site_site_symmetry_order
_atom_site_calc_flag
_atom_site_refinement_flags_posn
Pt1 Pt 0.73720(2) 0.77133(2) 0.89522(2) 0.01339(2) Uani 1 1 d .
Cl1 Cl 0.60445(5) 0.71965(2) 0.98342(4) 0.02106(11) Uani 1 1 d .
P1 P 0.73041(5) 0.84666(2) 1.00664(4) 0.01350(10) Uani 1 1 d .
Cl3 Cl 0.74755(5) 0.68846(2) 0.78988(4) 0.02427(11) Uani 1 1 d .
Cl2 Cl 0.88266(5) 0.72724(3) 0.99849(4) 0.02241(11) Uani 1 1 d .
Cl4 Cl 0.68920(7) 0.56413(3) 1.06924(5) 0.04055(16) Uani 1 1 d .
Cl5 Cl 0.67955(8) 0.52855(4) 0.87496(6) 0.0511(2) Uani 1 1 d .
Cl6 Cl 0.90030(6) 0.55017(4) 0.96620(6) 0.0498(2) Uani 1 1 d .
N7 N 0.83860(15) 0.81478(8) 0.79437(11) 0.0149(3) Uani 1 1 d .
F15 F 1.30379(14) 0.77558(7) 1.05564(11) 0.0383(4) Uani 1 1 d .
F3 F 0.29732(12) 0.81968(7) 0.77451(10) 0.0335(3) Uani 1 1 d .
C1 C 0.60700(18) 0.80545(9) 0.81325(13) 0.0148(4) Uani 1 1 d .
C7 C 0.77197(19) 0.83707(10) 0.72225(14) 0.0163(4) Uani 1 1 d .
C6 C 0.64637(19) 0.83529(10) 0.73407(14) 0.0171(4) Uani 1 1 d .
C11 C 0.95590(18) 0.81175(10) 0.78466(14) 0.0170(4) Uani 1 1 d .
C2 C 0.48824(19) 0.79946(10) 0.82677(15) 0.0195(4) Uani 1 1 d .
H2 H 0.4594 0.7787 0.8795 0.023 Uiso 1 1 calc R
C8 C 0.8224(2) 0.85754(10) 0.64025(15) 0.0210(4) Uani 1 1 d .
H8 H 0.7755 0.8756 0.5926 0.025 Uiso 1 1 calc R
C25 C 0.70585(19) 0.81469(10) 1.12413(13) 0.0169(4) Uani 1 1 d .
H25A H 0.6209 0.8137 1.1342 0.020 Uiso 1 1 calc R
H25B H 0.7334 0.7726 1.1240 0.020 Uiso 1 1 calc R
C32 C 0.61176(19) 0.89943(10) 0.98054(15) 0.0197(4) Uani 1 1 d .
H32A H 0.6401 0.9293 0.9351 0.024 Uiso 1 1 calc R
H32B H 0.5476 0.8769 0.9495 0.024 Uiso 1 1 calc R
C24 C 0.86414(18) 0.88967(10) 1.02312(14) 0.0163(4) Uani 1 1 d .
H24A H 0.8509 0.9178 1.0754 0.020 Uiso 1 1 calc R
H24B H 0.9248 0.8611 1.0450 0.020 Uiso 1 1 calc R
C12 C 1.03794(18) 0.79852(10) 0.86384(14) 0.0169(4) Uani 1 1 d .
C39 C 0.7538(2) 0.57202(12) 0.95884(17) 0.0290(5) Uani 1 1 d .
H39 H 0.7497 0.6151 0.9396 0.035 Uiso 1 1 calc R
C17 C 1.07146(18) 0.84622(10) 0.92146(15) 0.0177(4) Uani 1 1 d .
C28 C 0.9299(2) 0.85971(11) 1.31034(16) 0.0272(5) Uani 1 1 d .
H28 H 1.0085 0.8507 1.3265 0.033 Uiso 1 1 calc R
C13 C 1.0952(2) 0.74339(11) 0.87080(16) 0.0217(5) Uani 1 1 d .
H13 H 1.0729 0.7112 0.8307 0.026 Uiso 1 1 calc R
C26 C 0.76272(19) 0.84626(10) 1.20678(14) 0.0173(4) Uani 1 1 d .
C3 C 0.41355(19) 0.82462(11) 0.76129(16) 0.0218(5) Uani 1 1 d .
C22 C 0.8704(2) 0.98166(10) 0.91889(15) 0.0195(4) Uani 1 1 d .
H22 H 0.8004 0.9951 0.9464 0.023 Uiso 1 1 calc R
C31 C 0.7008(2) 0.88576(10) 1.26270(14) 0.0201(4) Uani 1 1 d .
H31 H 0.6220 0.8948 1.2470 0.024 Uiso 1 1 calc R
C23 C 0.91646(18) 0.92592(9) 0.94482(14) 0.0153(4) Uani 1 1 d .
C5 C 0.5671(2) 0.85974(11) 0.66950(15) 0.0220(5) Uani 1 1 d .
H5 H 0.5946 0.8800 0.6158 0.026 Uiso 1 1 calc R
C30 C 0.7527(2) 0.91216(11) 1.34117(15) 0.0261(5) Uani 1 1 d .
H30 H 0.7094 0.9390 1.3787 0.031 Uiso 1 1 calc R
C18 C 1.01977(18) 0.90685(9) 0.90368(14) 0.0162(4) Uani 1 1 d .
C29 C 0.8674(2) 0.89937(11) 1.36465(16) 0.0281(5) Uani 1 1 d .
H29 H 0.9032 0.9177 1.4178 0.034 Uiso 1 1 calc R
C27 C 0.8777(2) 0.83315(10) 1.23225(15) 0.0212(5) Uani 1 1 d .
H27 H 0.9209 0.8057 1.1957 0.025 Uiso 1 1 calc R
C4 C 0.4488(2) 0.85456(11) 0.68332(16) 0.0237(5) Uani 1 1 d .
H4 H 0.3939 0.8712 0.6401 0.028 Uiso 1 1 calc R
C10 C 1.0063(2) 0.82809(11) 0.70101(15) 0.0212(5) Uani 1 1 d .
H10 H 1.0877 0.8231 0.6936 0.025 Uiso 1 1 calc R
C21 C 0.9248(2) 1.01774(10) 0.85380(16) 0.0228(5) Uani 1 1 d .
H21 H 0.8912 1.0551 0.8361 0.027 Uiso 1 1 calc R
C34 C 0.6135(2) 0.98501(10) 1.09791(15) 0.0219(5) Uani 1 1 d .
H34 H 0.6821 1.0004 1.0707 0.026 Uiso 1 1 calc R
C15 C 1.2140(2) 0.78264(12) 0.99341(17) 0.0256(5) Uani 1 1 d .
C33 C 0.56269(19) 0.93281(10) 1.06222(15) 0.0185(4) Uani 1 1 d .
C14 C 1.1845(2) 0.73546(11) 0.93612(17) 0.0255(5) Uani 1 1 d .
H14 H 1.2243 0.6982 0.9411 0.031 Uiso 1 1 calc R
C16 C 1.1603(2) 0.83797(11) 0.98864(16) 0.0224(5) Uani 1 1 d .
H16 H 1.1829 0.8696 1.0297 0.027 Uiso 1 1 calc R
C35 C 0.5650(2) 1.01471(11) 1.17262(17) 0.0302(6) Uani 1 1 d .
H35 H 0.6006 1.0502 1.1964 0.036 Uiso 1 1 calc R
C9 C 0.9396(2) 0.85154(11) 0.62854(15) 0.0237(5) Uani 1 1 d .
H9 H 0.9745 0.8633 0.5717 0.028 Uiso 1 1 calc R
C20 C 1.0281(2) 0.99921(11) 0.81469(16) 0.0238(5) Uani 1 1 d .
H20 H 1.0666 1.0241 0.7711 0.029 Uiso 1 1 calc R
C19 C 1.0747(2) 0.94432(10) 0.83954(15) 0.0213(5) Uani 1 1 d .
H19 H 1.1455 0.9317 0.8126 0.026 Uiso 1 1 calc R
C38 C 0.4618(2) 0.91154(11) 1.10350(17) 0.0255(5) Uani 1 1 d .
H38 H 0.4257 0.8761 1.0800 0.031 Uiso 1 1 calc R
C36 C 0.4646(2) 0.99300(12) 1.21309(18) 0.0333(6) Uani 1 1 d .
H36 H 0.4315 1.0136 1.2643 0.040 Uiso 1 1 calc R
C37 C 0.4131(2) 0.94149(13) 1.17871(19) 0.0332(6) Uani 1 1 d .
H37 H 0.3445 0.9264 1.2063 0.040 Uiso 1 1 calc R

loop_
_atom_site_aniso_label
_atom_site_aniso_U_11
_atom_site_aniso_U_22
_atom_site_aniso_U_33
_atom_site_aniso_U_23
_atom_site_aniso_U_13
_atom_site_aniso_U_12
Pt1 0.01545(4) 0.01192(4) 0.01286(4) 0.00015(3) 0.00152(3) -0.00051(3)
Cl1 0.0248(3) 0.0201(3) 0.0184(2) 0.00115(19) 0.0035(2) -0.0075(2)
P1 0.0151(2) 0.0126(2) 0.0128(2) 0.00053(18) 0.00120(18) 0.0001(2)
Cl3 0.0353(3) 0.0165(2) 0.0211(2) -0.0044(2) 0.0054(2) -0.0010(2)
Cl2 0.0222(3) 0.0233(3) 0.0218(2) 0.0069(2) 0.0010(2) 0.0053(2)
Cl4 0.0437(4) 0.0373(4) 0.0410(4) 0.0060(3) 0.0099(3) 0.0064(3)
Cl5 0.0544(5) 0.0499(5) 0.0481(4) -0.0071(4) -0.0179(4) -0.0052(4)
Cl6 0.0318(4) 0.0665(5) 0.0510(4) -0.0166(4) -0.0022(3) 0.0169(4)
N7 0.0170(8) 0.0130(8) 0.0148(8) -0.0008(6) 0.0032(6) -0.0009(7)
F15 0.0345(9) 0.0382(10) 0.0414(9) 0.0032(7) -0.0184(7) 0.0114(7)
F3 0.0145(7) 0.0476(10) 0.0382(8) 0.0021(7) -0.0027(6) 0.0000(7)
C1 0.0173(10) 0.0135(10) 0.0136(9) -0.0018(7) -0.0002(7) -0.0009(8)
C7 0.0187(10) 0.0157(10) 0.0144(9) -0.0016(8) 0.0003(8) -0.0005(8)
C6 0.0194(10) 0.0157(10) 0.0161(9) -0.0014(8) -0.0004(8) 0.0009(8)
C11 0.0175(10) 0.0153(10) 0.0181(9) -0.0034(8) 0.0013(8) 0.0003(8)
C2 0.0181(10) 0.0197(11) 0.0209(10) -0.0027(8) 0.0009(8) -0.0025(9)
C8 0.0269(12) 0.0210(11) 0.0152(9) 0.0027(8) 0.0014(8) 0.0008(9)
C25 0.0204(10) 0.0174(10) 0.0130(9) 0.0011(8) 0.0014(8) -0.0009(8)
C32 0.0201(11) 0.0189(11) 0.0199(10) -0.0024(8) -0.0030(8) 0.0036(9)
C24 0.0181(10) 0.0153(10) 0.0157(9) 0.0000(8) 0.0005(8) -0.0028(8)
C12 0.0133(9) 0.0185(11) 0.0191(10) 0.0012(8) 0.0041(8) 0.0006(8)
C39 0.0293(13) 0.0280(13) 0.0296(12) 0.0013(10) -0.0031(10) 0.0049(11)
C17 0.0154(10) 0.0191(11) 0.0186(10) 0.0010(8) 0.0030(8) 0.0017(8)
C28 0.0273(12) 0.0285(13) 0.0255(11) 0.0130(10) -0.0065(10) -0.0046(10)
C13 0.0198(11) 0.0195(11) 0.0258(11) -0.0021(9) 0.0040(9) 0.0035(9)
C26 0.0211(11) 0.0163(10) 0.0146(9) 0.0050(8) 0.0006(8) -0.0012(8)
C3 0.0149(10) 0.0249(12) 0.0255(11) -0.0079(9) -0.0017(8) -0.0018(9)
C22 0.0217(11) 0.0174(11) 0.0194(10) -0.0003(8) 0.0023(8) 0.0008(9)
C31 0.0254(11) 0.0181(11) 0.0169(10) 0.0020(8) 0.0031(8) -0.0006(9)
C23 0.0170(10) 0.0134(10) 0.0154(9) 0.0006(7) -0.0016(7) -0.0030(8)
C5 0.0240(11) 0.0263(12) 0.0158(10) -0.0002(9) -0.0015(8) 0.0024(9)
C30 0.0406(14) 0.0200(12) 0.0178(10) -0.0012(9) 0.0034(10) -0.0034(10)
C18 0.0179(10) 0.0146(10) 0.0159(9) 0.0001(8) -0.0014(8) -0.0006(8)
C29 0.0404(15) 0.0266(13) 0.0170(10) 0.0046(9) -0.0090(10) -0.0116(11)
C27 0.0233(11) 0.0194(11) 0.0208(10) 0.0074(8) 0.0007(9) 0.0017(9)
C4 0.0217(11) 0.0262(12) 0.0230(11) -0.0052(9) -0.0069(9) 0.0043(10)
C10 0.0180(10) 0.0260(12) 0.0198(10) -0.0020(9) 0.0047(8) 0.0007(9)
C21 0.0289(12) 0.0157(11) 0.0237(11) 0.0048(9) -0.0001(9) -0.0003(9)
C34 0.0262(12) 0.0177(11) 0.0219(10) 0.0024(9) 0.0034(9) 0.0018(9)
C15 0.0199(11) 0.0320(14) 0.0246(11) 0.0034(10) -0.0044(9) 0.0065(10)
C33 0.0176(10) 0.0180(11) 0.0197(10) 0.0005(8) -0.0023(8) 0.0062(8)
C14 0.0242(12) 0.0213(12) 0.0309(12) 0.0036(9) 0.0012(10) 0.0087(9)
C16 0.0224(11) 0.0234(12) 0.0213(10) -0.0002(9) -0.0020(9) 0.0013(9)
C35 0.0470(16) 0.0178(12) 0.0257(12) -0.0036(9) 0.0023(11) 0.0045(11)
C9 0.0273(12) 0.0277(12) 0.0164(10) 0.0002(9) 0.0084(9) -0.0009(10)
C20 0.0300(13) 0.0213(12) 0.0203(10) 0.0039(9) 0.0040(9) -0.0071(10)
C19 0.0209(11) 0.0227(12) 0.0204(10) -0.0005(9) 0.0045(8) -0.0033(9)
C38 0.0185(11) 0.0245(12) 0.0336(13) -0.0009(10) 0.0008(9) 0.0024(9)
C36 0.0428(16) 0.0312(14) 0.0264(12) 0.0007(10) 0.0117(11) 0.0179(12)
C37 0.0248(13) 0.0376(15) 0.0377(14) 0.0065(12) 0.0111(11) 0.0079(11)

loop_
_atom_type_symbol
_atom_type_description
_atom_type_scat_dispersion_real
_atom_type_scat_dispersion_imag
_atom_type_scat_source
C C 0.0033 0.0016 'International Tables Vol C Tables 4.2.6.8 and 6.1.1.4'
H H 0.0000 0.0000 'International Tables Vol C Tables 4.2.6.8 and 6.1.1.4'
Cl Cl 0.1484 0.1585 'International Tables Vol C Tables 4.2.6.8 and 6.1.1.4'
F F 0.0171 0.0103 'International Tables Vol C Tables 4.2.6.8 and 6.1.1.4'
N N 0.0061 0.0033 'International Tables Vol C Tables 4.2.6.8 and 6.1.1.4'
P P 0.1023 0.0942 'International Tables Vol C Tables 4.2.6.8 and 6.1.1.4'
Pt Pt -1.7033 8.3905 'International Tables Vol C Tables 4.2.6.8 and 6.1.1.4'

loop_
_geom_angle_atom_site_label_1
_geom_angle_atom_site_label_2
_geom_angle_atom_site_label_3
_geom_angle
Cl1 Pt1 P1 87.370(19)
Cl1 Pt1 Cl3 90.032(19)
Cl1 Pt1 Cl2 85.42(2)
P1 Pt1 Cl3 175.622(19)
P1 Pt1 Cl2 84.619(19)
Cl3 Pt1 Cl2 91.66(2)
N7 Pt1 Cl1 169.78(5)
N7 Pt1 P1 99.46(5)
N7 Pt1 Cl3 83.59(5)
N7 Pt1 Cl2 102.69(5)
C1 Pt1 Cl1 90.83(6)
C1 Pt1 P1 95.26(6)
C1 Pt1 Cl3 88.30(6)
C1 Pt1 Cl2 176.26(6)
C1 Pt1 N7 81.03(7)
C25 P1 Pt1 110.69(7)
C32 P1 Pt1 111.06(7)
C32 P1 C25 107.79(10)
C24 P1 Pt1 115.49(7)
C24 P1 C25 103.16(10)
C24 P1 C32 108.14(10)
C7 N7 Pt1 111.98(13)
C11 N7 Pt1 127.57(14)
C11 N7 C7 118.92(17)
C6 C1 Pt1 113.56(15)
C2 C1 Pt1 126.81(16)
C2 C1 C6 119.6(2)
N7 C7 C6 116.41(18)
N7 C7 C8 121.1(2)
C8 C7 C6 122.4(2)
C1 C6 C7 116.38(19)
C5 C6 C1 120.3(2)
C5 C6 C7 123.24(19)
N7 C11 C12 123.15(18)
N7 C11 C10 120.4(2)
C10 C11 C12 116.02(19)
C1 C2 H2 121.1
C3 C2 C1 117.9(2)
C3 C2 H2 121.1
C7 C8 H8 120.1
C9 C8 C7 119.9(2)
C9 C8 H8 120.1
P1 C25 H25A 108.0
P1 C25 H25B 108.0
H25A C25 H25B 107.2
C26 C25 P1 117.32(15)
C26 C25 H25A 108.0
C26 C25 H25B 108.0
P1 C32 H32A 108.1
P1 C32 H32B 108.1
H32A C32 H32B 107.3
C33 C32 P1 116.59(15)
C33 C32 H32A 108.1
C33 C32 H32B 108.1
P1 C24 H24A 106.8
P1 C24 H24B 106.8
H24A C24 H24B 106.7
C23 C24 P1 122.04(15)
C23 C24 H24A 106.8
C23 C24 H24B 106.8
C17 C12 C11 117.54(19)
C17 C12 C13 120.2(2)
C13 C12 C11 121.3(2)
Cl4 C39 H39 108.8
Cl5 C39 Cl4 110.45(15)
Cl5 C39 Cl6 110.03(14)
Cl5 C39 H39 108.8
Cl6 C39 Cl4 109.78(14)
Cl6 C39 H39 108.8
C12 C17 C18 118.92(19)
C12 C17 C16 119.7(2)
C16 C17 C18 121.1(2)
C29 C28 H28 120.0
C29 C28 C27 120.1(2)
C27 C28 H28 120.0
C12 C13 H13 119.9
C14 C13 C12 120.2(2)
C14 C13 H13 119.9
C31 C26 C25 121.6(2)
C31 C26 C27 118.3(2)
C27 C26 C25 120.0(2)
F3 C3 C2 118.3(2)
F3 C3 C4 117.5(2)
C4 C3 C2 124.2(2)
C23 C22 H22 119.4
C21 C22 H22 119.4
C21 C22 C23 121.3(2)
C26 C31 H31 119.6
C30 C31 C26 120.9(2)
C30 C31 H31 119.6
C22 C23 C24 121.07(19)
C22 C23 C18 118.56(19)
C18 C23 C24 120.03(19)
C6 C5 H5 119.9
C4 C5 C6 120.3(2)
C4 C5 H5 119.9
C31 C30 H30 120.0
C29 C30 C31 120.0(2)
C29 C30 H30 120.0
C23 C18 C17 122.66(18)
C19 C18 C17 117.85(19)
C19 C18 C23 119.4(2)
C28 C29 H29 120.1
C30 C29 C28 119.8(2)
C30 C29 H29 120.1
C28 C27 C26 120.9(2)
C28 C27 H27 119.6
C26 C27 H27 119.6
C3 C4 C5 117.7(2)
C3 C4 H4 121.1
C5 C4 H4 121.1
C11 C10 H10 119.6
C9 C10 C11 120.8(2)
C9 C10 H10 119.6
C22 C21 H21 120.0
C20 C21 C22 119.9(2)
C20 C21 H21 120.0
C33 C34 H34 119.7
C35 C34 H34 119.7
C35 C34 C33 120.7(2)
F15 C15 C14 118.6(2)
F15 C15 C16 118.0(2)
C14 C15 C16 123.3(2)
C34 C33 C32 122.4(2)
C34 C33 C38 118.3(2)
C38 C33 C32 119.2(2)
C13 C14 H14 120.8
C15 C14 C13 118.5(2)
C15 C14 H14 120.8
C17 C16 H16 121.0
C15 C16 C17 118.1(2)
C15 C16 H16 121.0
C34 C35 H35 119.8
C34 C35 C36 120.4(2)
C36 C35 H35 119.8
C8 C9 C10 118.6(2)
C8 C9 H9 120.7
C10 C9 H9 120.7
C21 C20 H20 120.3
C19 C20 C21 119.5(2)
C19 C20 H20 120.3
C18 C19 H19 119.3
C20 C19 C18 121.3(2)
C20 C19 H19 119.3
C33 C38 H38 119.5
C37 C38 C33 120.9(2)
C37 C38 H38 119.5
C35 C36 H36 120.1
C37 C36 C35 119.8(2)
C37 C36 H36 120.1
C38 C37 H37 120.0
C36 C37 C38 119.9(2)
C36 C37 H37 120.0

loop_
_geom_bond_atom_site_label_1
_geom_bond_atom_site_label_2
_geom_bond_distance
Pt1 Cl1 2.3060(5)
Pt1 P1 2.3162(5)
Pt1 Cl3 2.3870(5)
Pt1 Cl2 2.4175(5)
Pt1 N7 2.1070(16)
Pt1 C1 2.031(2)
P1 C25 1.851(2)
P1 C32 1.833(2)
P1 C24 1.823(2)
Cl4 C39 1.766(3)
Cl5 C39 1.751(3)
Cl6 C39 1.753(3)
N7 C7 1.366(3)
N7 C11 1.360(3)
F15 C15 1.358(3)
F3 C3 1.357(3)
C1 C6 1.396(3)
C1 C2 1.389(3)
C7 C6 1.457(3)
C7 C8 1.395(3)
C6 C5 1.395(3)
C11 C12 1.489(3)
C11 C10 1.388(3)
C2 H2 0.9500
C2 C3 1.377(3)
C8 H8 0.9500
C8 C9 1.367(3)
C25 H25A 0.9900
C25 H25B 0.9900
C25 C26 1.513(3)
C32 H32A 0.9900
C32 H32B 0.9900
C32 C33 1.503(3)
C24 H24A 0.9900
C24 H24B 0.9900
C24 C23 1.514(3)
C12 C17 1.394(3)
C12 C13 1.396(3)
C39 H39 1.0000
C17 C18 1.495(3)
C17 C16 1.401(3)
C28 H28 0.9500
C28 C29 1.386(4)
C28 C27 1.390(3)
C13 H13 0.9500
C13 C14 1.385(3)
C26 C31 1.394(3)
C26 C27 1.395(3)
C3 C4 1.367(3)
C22 H22 0.9500
C22 C23 1.397(3)
C22 C21 1.388(3)
C31 H31 0.9500
C31 C30 1.391(3)
C23 C18 1.401(3)
C5 H5 0.9500
C5 C4 1.383(3)
C30 H30 0.9500
C30 C29 1.384(4)
C18 C19 1.400(3)
C29 H29 0.9500
C27 H27 0.9500
C4 H4 0.9500
C10 H10 0.9500
C10 C9 1.379(3)
C21 H21 0.9500
C21 C20 1.386(3)
C34 H34 0.9500
C34 C33 1.393(3)
C34 C35 1.383(3)
C15 C14 1.371(4)
C15 C16 1.379(3)
C33 C38 1.394(3)
C14 H14 0.9500
C16 H16 0.9500
C35 H35 0.9500
C35 C36 1.388(4)
C9 H9 0.9500
C20 H20 0.9500
C20 C19 1.378(3)
C19 H19 0.9500
C38 H38 0.9500
C38 C37 1.392(3)
C36 H36 0.9500
C36 C37 1.377(4)
C37 H37 0.9500

loop_
_geom_hbond_atom_site_label_D
_geom_hbond_atom_site_label_H
_geom_hbond_atom_site_label_A
_geom_hbond_distance_DH
_geom_hbond_distance_HA
_geom_hbond_distance_DA
_geom_hbond_angle_DHA
C39 H39 Cl1 1.00 2.94 3.729(3) 136.5
C39 H39 Cl3 1.00 2.69 3.544(3) 143.2
C39 H39 Cl2 1.00 3.04 3.800(3) 133.8

loop_
_geom_torsion_atom_site_label_1
_geom_torsion_atom_site_label_2
_geom_torsion_atom_site_label_3
_geom_torsion_atom_site_label_4
_geom_torsion
Pt1 P1 C25 C26 146.38(15)
Pt1 P1 C32 C33 153.97(15)
Pt1 P1 C24 C23 61.12(19)
Pt1 N7 C7 C6 8.9(2)
Pt1 N7 C7 C8 -168.04(17)
Pt1 N7 C11 C12 -26.4(3)
Pt1 N7 C11 C10 161.29(16)
Pt1 C1 C6 C7 0.3(2)
Pt1 C1 C6 C5 178.20(17)
Pt1 C1 C2 C3 -178.10(16)
P1 C25 C26 C31 99.6(2)
P1 C25 C26 C27 -84.6(2)
P1 C32 C33 C34 83.6(2)
P1 C32 C33 C38 -97.3(2)
P1 C24 C23 C22 77.6(2)
P1 C24 C23 C18 -109.1(2)
N7 C7 C6 C1 -6.4(3)
N7 C7 C6 C5 175.8(2)
N7 C7 C8 C9 4.6(3)
N7 C11 C12 C17 -83.2(3)
N7 C11 C12 C13 107.9(2)
N7 C11 C10 C9 4.5(3)
F15 C15 C14 C13 -178.1(2)
F15 C15 C16 C17 177.0(2)
F3 C3 C4 C5 180.0(2)
C1 C6 C5 C4 -0.1(3)
C1 C2 C3 F3 -179.16(19)
C1 C2 C3 C4 0.7(3)
C7 N7 C11 C12 168.9(2)
C7 N7 C11 C10 -3.4(3)
C7 C6 C5 C4 177.6(2)
C7 C8 C9 C10 -3.5(3)
C6 C1 C2 C3 -1.2(3)
C6 C7 C8 C9 -172.1(2)
C6 C5 C4 C3 -0.4(3)
C11 N7 C7 C6 175.81(18)
C11 N7 C7 C8 -1.1(3)
C11 C12 C17 C18 2.7(3)
C11 C12 C17 C16 -171.21(19)
C11 C12 C13 C14 169.7(2)
C11 C10 C9 C8 -1.0(4)
C2 C1 C6 C7 -176.93(19)
C2 C1 C6 C5 0.9(3)
C2 C3 C4 C5 0.1(4)
C8 C7 C6 C1 170.5(2)
C8 C7 C6 C5 -7.3(3)
C25 P1 C32 C33 32.6(2)
C25 P1 C24 C23 -178.00(17)
C25 C26 C31 C30 176.8(2)
C25 C26 C27 C28 -177.2(2)
C32 P1 C25 C26 -91.98(18)
C32 P1 C24 C23 -63.99(19)
C32 C33 C38 C37 -179.4(2)
C24 P1 C25 C26 22.28(19)
C24 P1 C32 C33 -78.34(19)
C24 C23 C18 C17 11.1(3)
C24 C23 C18 C19 -172.28(19)
C12 C11 C10 C9 -168.3(2)
C12 C17 C18 C23 89.3(3)
C12 C17 C18 C19 -87.4(3)
C12 C17 C16 C15 1.8(3)
C12 C13 C14 C15 0.4(3)
C17 C12 C13 C14 1.1(3)
C17 C18 C19 C20 175.6(2)
C13 C12 C17 C18 171.78(19)
C13 C12 C17 C16 -2.2(3)
C26 C31 C30 C29 0.0(3)
C22 C23 C18 C17 -175.5(2)
C22 C23 C18 C19 1.2(3)
C22 C21 C20 C19 1.4(4)
C31 C26 C27 C28 -1.3(3)
C31 C30 C29 C28 -0.7(3)
C23 C22 C21 C20 -1.4(4)
C23 C18 C19 C20 -1.2(3)
C18 C17 C16 C15 -172.0(2)
C29 C28 C27 C26 0.6(3)
C27 C28 C29 C30 0.4(3)
C27 C26 C31 C30 0.9(3)
C10 C11 C12 C17 89.4(2)
C10 C11 C12 C13 -79.5(3)
C21 C22 C23 C24 173.5(2)
C21 C22 C23 C18 0.1(3)
C21 C20 C19 C18 -0.1(4)
C34 C33 C38 C37 -0.3(3)
C34 C35 C36 C37 0.1(4)
C33 C34 C35 C36 -0.2(4)
C33 C38 C37 C36 0.2(4)
C14 C15 C16 C17 -0.3(4)
C16 C17 C18 C23 -96.8(3)
C16 C17 C18 C19 86.5(3)
C16 C15 C14 C13 -0.8(4)
C35 C34 C33 C32 179.4(2)
C35 C34 C33 C38 0.2(3)
C35 C36 C37 C38 -0.2(4)
